data_2227970
loop_
_publ_author_name
'Asad, Mohammad'
'Oo, Chuan-Wei'
'Osman, Hasnah'
'Yeap, Chin Sing'
'Fun, Hoong-Kun'

_publ_section_title
;
 4-Hydroxy-3-[(4-hydroxy-6,7-dimethyl-2-oxo-2<i>H</i>-chromen-3-yl)(4-oxo-4<i>H</i>-chromen-3-yl)methyl]-6,7-dimethyl-2<i>H</i>-chromen-2-one
;
_journal_coeditor_code RZ2499
_journal_issue 11
_journal_name_full 'Acta Crystallographica Section E'
_journal_page_first o2859
_journal_page_last o2860
_journal_paper_doi 10.1107/S1600536810041231
_journal_volume 66
_journal_year 2010
_chemical_formula_iupac 'C32 H24 O8'
_chemical_formula_moiety 'C32 H24 O8'
_chemical_formula_sum 'C32 H24 O8'
_chemical_formula_weight 536.51
_chemical_name_systematic
;
4-Hydroxy-3-[(4-hydroxy-6,7-dimethyl-2-oxo-2<i>H</i>-chromen-3-yl)(4-oxo-
4<i>H</i>-chromen-3-yl)methyl]-6,7-dimethyl-2<i>H</i>-chromen-2-one
;
_space_group_IT_number 14
_symmetry_cell_setting monoclinic
_symmetry_space_group_name_Hall '-P 2ybc'
_symmetry_space_group_name_H-M 'P 1 21/c 1'
_atom_sites_solution_hydrogens geom
_atom_sites_solution_primary direct
_atom_sites_solution_secondary difmap
_audit_creation_method SHELXL-97
_cell_angle_alpha 90.00
_cell_angle_beta 123.480(4)
_cell_angle_gamma 90.00
_cell_formula_units_Z 4
_cell_length_a 13.6418(12)
_cell_length_b 10.5878(9)
_cell_length_c 21.2316(15)
_cell_measurement_reflns_used 9464
_cell_measurement_temperature 100
_cell_measurement_theta_max 33.71
_cell_measurement_theta_min 3.24
_cell_volume 2557.8(4)
_computing_cell_refinement 'SAINT (Bruker, 2009)'
_computing_data_collection 'APEX2 (Bruker, 2009)'
_computing_data_reduction 'SAINT (Bruker, 2009)'
_computing_molecular_graphics 'SHELXTL (Sheldrick, 2008)'
_computing_publication_material 'SHELXTL (Sheldrick, 2008) and PLATON (Spek, 2009)'
_computing_structure_refinement 'SHELXTL (Sheldrick, 2008)'
_computing_structure_solution 'SHELXTL (Sheldrick, 2008)'
_diffrn_ambient_temperature 100
_diffrn_measured_fraction_theta_full 0.989
_diffrn_measured_fraction_theta_max 0.989
_diffrn_measurement_device_type 'Bruker APEXII DUO CCD area-detector'
_diffrn_measurement_method '\f and \w scans'
_diffrn_radiation_monochromator graphite
_diffrn_radiation_source 'fine-focus sealed tube'
_diffrn_radiation_type MoK\a
_diffrn_radiation_wavelength 0.71073
_diffrn_reflns_av_R_equivalents 0.0370
_diffrn_reflns_av_sigmaI/netI 0.0372
_diffrn_reflns_limit_h_max 21
_diffrn_reflns_limit_h_min -21
_diffrn_reflns_limit_k_max 16
_diffrn_reflns_limit_k_min -12
_diffrn_reflns_limit_l_max 31
_diffrn_reflns_limit_l_min -33
_diffrn_reflns_number 37636
_diffrn_reflns_theta_full 33.75
_diffrn_reflns_theta_max 33.75
_diffrn_reflns_theta_min 2.24
_diffrn_standards_number 0
_exptl_absorpt_coefficient_mu 0.101
_exptl_absorpt_correction_T_max 0.9728
_exptl_absorpt_correction_T_min 0.9458
_exptl_absorpt_correction_type multi-scan
_exptl_absorpt_process_details '(<i>SADABS</i>; Bruker, 2009)'
_exptl_crystal_colour colourless
_exptl_crystal_density_diffrn 1.393
_exptl_crystal_density_method 'not measured'
_exptl_crystal_description block
_exptl_crystal_F_000 1120
_exptl_crystal_size_max 0.56
_exptl_crystal_size_mid 0.30
_exptl_crystal_size_min 0.28
_refine_diff_density_max 0.368
_refine_diff_density_min -0.220
_refine_ls_extinction_method none
_refine_ls_goodness_of_fit_ref 1.029
_refine_ls_hydrogen_treatment constr
_refine_ls_matrix_type full
_refine_ls_number_parameters 524
_refine_ls_number_reflns 10128
_refine_ls_number_restraints 1102
_refine_ls_restrained_S_all 0.986
_refine_ls_R_factor_all 0.0725
_refine_ls_R_factor_gt 0.0509
_refine_ls_shift/su_max 0.001
_refine_ls_shift/su_mean <0.001
_refine_ls_structure_factor_coef Fsqd
_refine_ls_weighting_details 'calc w=1/[\s^2^(Fo^2^)+(0.0593P)^2^+0.7344P] where P=(Fo^2^+2Fc^2^)/3'
_refine_ls_weighting_scheme calc
_refine_ls_wR_factor_gt 0.1266
_refine_ls_wR_factor_ref 0.1406
_reflns_number_gt 7464
_reflns_number_total 10128
_reflns_threshold_expression 'I > 2\s(I)'
_cod_data_source_file rz2499.cif
_cod_data_source_block I
_cod_original_sg_symbol_H-M 'P 21/c'
_cod_database_code 2227970
_cod_database_fobs_code 2227970

loop_
_symmetry_equiv_pos_as_xyz
'x, y, z'
'-x, y+1/2, -z+1/2'
'-x, -y, -z'
'x, -y-1/2, z-1/2'

loop_
_atom_site_type_symbol
_atom_site_label
_atom_site_fract_x
_atom_site_fract_y
_atom_site_fract_z
_atom_site_U_iso_or_equiv
_atom_site_adp_type
_atom_site_calc_flag
_atom_site_refinement_flags
_atom_site_occupancy
_atom_site_disorder_assembly
_atom_site_disorder_group
C C10 0.59934(8) 0.98504(9) 0.78627(5) 0.02251(17) Uani d . 1 . .
H H10A 0.6445 1.0562 0.8167 0.027 Uiso d R 1 A .
O O1 0.73539(7) 0.68760(8) 0.76785(4) 0.02341(16) Uani d PDU 0.8746(10) A 1
O O2 0.47327(9) 1.01052(8) 0.90437(5) 0.02818(18) Uani d PDU 0.8746(10) A 1
O O3 0.37210(7) 1.12802(8) 0.59633(5) 0.02604(17) Uani d PDU 0.8746(10) A 1
O O4 0.55778(7) 0.76495(7) 0.69426(4) 0.02260(15) Uani d PDU 0.8746(10) A 1
O O5 0.82100(10) 0.95360(11) 0.93221(5) 0.0371(2) Uani d PDU 0.8746(10) A 1
H H5A 0.7628 0.9865 0.9274 0.056 Uiso calc PR 0.8746(10) A 1
O O6 0.38782(10) 0.81531(9) 0.71296(5) 0.02352(17) Uani d PDU 0.8746(10) A 1
H H6B 0.4453 0.8032 0.7108 0.035 Uiso calc PR 0.8746(10) A 1
O O7 0.64315(8) 1.06877(9) 0.92532(5) 0.03188(19) Uani d PDU 0.8746(10) A 1
O O8 0.71448(9) 1.01343(10) 0.70554(6) 0.0333(2) Uani d PDU 0.8746(10) A 1
C C1 0.65408(11) 0.77741(12) 0.75365(6) 0.0200(2) Uani d PDU 0.8746(10) A 1
C C2 0.84098(10) 0.68293(11) 0.83692(6) 0.0238(2) Uani d PDU 0.8746(10) A 1
C C3 0.91643(11) 0.58524(12) 0.84766(8) 0.0300(2) Uani d PDU 0.8746(10) A 1
H H3A 0.8965 0.5289 0.8087 0.036 Uiso calc PR 0.8746(10) A 1
C C4 1.02195(12) 0.57262(15) 0.91709(10) 0.0328(3) Uani d PDU 0.8746(10) A 1
C C5 1.05388(13) 0.6590(2) 0.97607(9) 0.0355(4) Uani d PDU 0.8746(10) A 1
C C6 0.97653(11) 0.75649(15) 0.96287(7) 0.0334(3) Uani d PDU 0.8746(10) A 1
H H6A 0.9967 0.8143 1.0012 0.040 Uiso calc PR 0.8746(10) A 1
C C7 0.86887(10) 0.76993(14) 0.89335(7) 0.0252(2) Uani d PDU 0.8746(10) A 1
C C8 0.78733(10) 0.87052(12) 0.87659(6) 0.0255(2) Uani d PDU 0.8746(10) A 1
C C9 0.68462(9) 0.87684(10) 0.80711(6) 0.02114(19) Uani d PDU 0.8746(10) A 1
C C11 0.51591(10) 0.96109(10) 0.81050(6) 0.02201(19) Uani d PDU 0.8746(10) A 1
C C12 0.41935(10) 0.88413(10) 0.77386(6) 0.02157(19) Uani d PDU 0.8746(10) A 1
C C13 0.33957(12) 0.87755(13) 0.79841(9) 0.0235(2) Uani d PDU 0.8746(10) A 1
C C14 0.23512(12) 0.80865(12) 0.76169(7) 0.0297(2) Uani d PDU 0.8746(10) A 1
H H14A 0.2151 0.7601 0.7197 0.036 Uiso calc PR 0.8746(10) A 1
C C15 0.16077(16) 0.81163(16) 0.78707(10) 0.0369(3) Uani d PDU 0.8746(10) A 1
C C16 0.19036(18) 0.8865(2) 0.84998(13) 0.0388(4) Uani d PDU 0.8746(10) A 1
C C17 0.29428(13) 0.95199(13) 0.88778(8) 0.0351(3) Uani d PDU 0.8746(10) A 1
H H17A 0.3148 0.9996 0.9302 0.042 Uiso calc PR 0.8746(10) A 1
C C18 0.36863(11) 0.94693(11) 0.86242(7) 0.0273(2) Uani d PDU 0.8746(10) A 1
C C19 0.54895(12) 1.01699(11) 0.88165(6) 0.0250(2) Uani d PDU 0.8746(10) A 1
C C20 0.54055(12) 1.03192(10) 0.70468(6) 0.02065(19) Uani d PDU 0.8746(10) A 1
C C21 0.42855(12) 1.07318(11) 0.66505(6) 0.0229(2) Uani d PDU 0.8746(10) A 1
H H21A 0.3862 1.0629 0.6871 0.027 Uiso calc PR 0.8746(10) A 1
C C22 0.43328(11) 1.14560(10) 0.56314(7) 0.0232(2) Uani d PDU 0.8746(10) A 1
C C23 0.37170(12) 1.20468(12) 0.49245(7) 0.0284(2) Uani d PDU 0.8746(10) A 1
H H23A 0.2943 1.2307 0.4705 0.034 Uiso calc PR 0.8746(10) A 1
C C24 0.42912(16) 1.22319(12) 0.45629(7) 0.0309(3) Uani d PDU 0.8746(10) A 1
H H24A 0.3894 1.2612 0.4089 0.037 Uiso calc PR 0.8746(10) A 1
C C25 0.54523(15) 1.18597(13) 0.48947(8) 0.0331(3) Uani d PDU 0.8746(10) A 1
H H25A 0.5828 1.1999 0.4645 0.040 Uiso calc PR 0.8746(10) A 1
C C26 0.60504(12) 1.12824(12) 0.55951(8) 0.0293(2) Uani d PDU 0.8746(10) A 1
H H26A 0.6828 1.1035 0.5816 0.035 Uiso calc PR 0.8746(10) A 1
C C27 0.54863(12) 1.10686(11) 0.59737(7) 0.0231(2) Uani d PDU 0.8746(10) A 1
C C28 0.61095(10) 1.04642(10) 0.67235(6) 0.0235(2) Uani d PDU 0.8746(10) A 1
C C29 1.10440(15) 0.46606(17) 0.92871(12) 0.0492(4) Uani d PDU 0.8746(10) A 1
H H29A 1.0713 0.4187 0.8827 0.074 Uiso calc PR 0.8746(10) A 1
H H29B 1.1153 0.4115 0.9682 0.074 Uiso calc PR 0.8746(10) A 1
H H29C 1.1789 0.5004 0.9425 0.074 Uiso calc PR 0.8746(10) A 1
C C30 1.16883(12) 0.6490(2) 1.05083(9) 0.0493(4) Uani d PDU 0.8746(10) A 1
H H30A 1.1736 0.7141 1.0839 0.074 Uiso calc PR 0.8746(10) A 1
H H30B 1.2321 0.6586 1.0438 0.074 Uiso calc PR 0.8746(10) A 1
H H30C 1.1744 0.5678 1.0727 0.074 Uiso calc PR 0.8746(10) A 1
C C31 0.05114(17) 0.7292(2) 0.74713(11) 0.0545(5) Uani d PDU 0.8746(10) A 1
H H31A 0.0434 0.6905 0.7037 0.082 Uiso calc PR 0.8746(10) A 1
H H31B -0.0168 0.7804 0.7314 0.082 Uiso calc PR 0.8746(10) A 1
H H31C 0.0576 0.6649 0.7811 0.082 Uiso calc PR 0.8746(10) A 1
C C32 0.1078(2) 0.8923(2) 0.87623(14) 0.0566(5) Uani d PDU 0.8746(10) A 1
H H32A 0.1389 0.9490 0.9184 0.085 Uiso calc PR 0.8746(10) A 1
H H32B 0.0996 0.8095 0.8913 0.085 Uiso calc PR 0.8746(10) A 1
H H32C 0.0323 0.9220 0.8358 0.085 Uiso calc PR 0.8746(10) A 1
O O1A 0.8805(6) 0.8897(6) 0.9690(4) 0.0415(16) Uiso d PDU 0.1254(10) A 2
O O2A 0.3213(6) 0.7840(7) 0.7070(4) 0.0353(14) Uiso d PDU 0.1254(10) A 2
O O3A 0.6758(6) 1.0511(7) 0.6468(4) 0.0364(15) Uiso d PDU 0.1254(10) A 2
O O4A 0.7459(7) 1.0309(8) 0.9456(5) 0.051(2) Uiso d PDU 0.1254(10) A 2
O O5A 0.6824(6) 0.7439(7) 0.7564(3) 0.0205(14) Uiso d PDU 0.1254(10) A 2
H H5AA 0.6438 0.6855 0.7574 0.031 Uiso calc PR 0.1254(10) A 2
O O6A 0.5112(8) 1.0139(7) 0.8896(4) 0.0353(17) Uiso d PDU 0.1254(10) A 2
H H6AB 0.5812 1.0161 0.9052 0.053 Uiso calc PR 0.1254(10) A 2
O O7A 0.4578(5) 0.7878(6) 0.6821(3) 0.0300(13) Uiso d PDU 0.1254(10) A 2
O O8A 0.3923(7) 1.1013(8) 0.6664(4) 0.0350(17) Uiso d PDU 0.1254(10) A 2
C C1A 0.7792(9) 0.9484(9) 0.9212(6) 0.041(3) Uiso d PDU 0.1254(10) A 2
C C2A 0.9176(7) 0.7844(7) 0.9466(5) 0.0329(18) Uiso d PDU 0.1254(10) A 2
C C3A 1.0253(8) 0.7332(9) 1.0020(6) 0.042(2) Uiso d PDU 0.1254(10) A 2
H H3AA 1.0689 0.7675 1.0503 0.050 Uiso calc PR 0.1254(10) A 2
C C4A 1.0660(12) 0.6290(12) 0.9831(8) 0.060(6) Uiso d PDU 0.1254(10) A 2
C C5A 1.0016(12) 0.5766(13) 0.9100(9) 0.069(3) Uiso d PDU 0.1254(10) A 2
C C6A 0.8923(7) 0.6330(8) 0.8564(5) 0.0255(15) Uiso d PDU 0.1254(10) A 2
H H6AA 0.8469 0.6001 0.8078 0.031 Uiso calc PR 0.1254(10) A 2
C C7A 0.8538(6) 0.7333(7) 0.8751(4) 0.0176(16) Uiso d PDU 0.1254(10) A 2
C C8A 0.7432(6) 0.7985(7) 0.8234(4) 0.0295(16) Uiso d PDU 0.1254(10) A 2
C C9A 0.7094(7) 0.8993(7) 0.8435(5) 0.0287(16) Uiso d PDU 0.1254(10) A 2
C C11A 0.4883(8) 0.9182(9) 0.7822(5) 0.0289(16) Uiso d PDU 0.1254(10) A 2
C C12A 0.4555(8) 0.9462(10) 0.8290(5) 0.0382(19) Uiso d PDU 0.1254(10) A 2
C C13A 0.3474(8) 0.9000(10) 0.8161(6) 0.023(2) Uiso d PDU 0.1254(10) A 2
C C14A 0.2988(10) 0.9292(12) 0.8567(7) 0.046(2) Uiso d PDU 0.1254(10) A 2
H H14B 0.3382 0.9809 0.8991 0.055 Uiso calc PR 0.1254(10) A 2
C C15A 0.1817(14) 0.8754(18) 0.8305(9) 0.048(5) Uiso d PDU 0.1254(10) A 2
C C16A 0.1241(9) 0.7972(10) 0.7680(6) 0.027(2) Uiso d PDU 0.1254(10) A 2
C C17A 0.1716(10) 0.7720(12) 0.7287(7) 0.048(2) Uiso d PDU 0.1254(10) A 2
H H17B 0.1318 0.7211 0.6860 0.058 Uiso calc PR 0.1254(10) A 2
C C18A 0.2820(9) 0.8227(10) 0.7524(6) 0.041(2) Uiso d PDU 0.1254(10) A 2
C C19A 0.4243(10) 0.8301(12) 0.7212(7) 0.035(3) Uiso d PDU 0.1254(10) A 2
C C20A 0.5847(8) 1.0206(11) 0.7164(6) 0.033(2) Uiso d PDU 0.1254(10) A 2
C C21A 0.6731(9) 1.0117(10) 0.7060(5) 0.0286(19) Uiso d PDU 0.1254(10) A 2
H H21B 0.7413 0.9732 0.7448 0.034 Uiso calc PR 0.1254(10) A 2
C C22A 0.5769(8) 1.1114(9) 0.5894(5) 0.024(2) Uiso d PDU 0.1254(10) A 2
C C23A 0.5778(9) 1.1551(10) 0.5272(6) 0.0317(19) Uiso d PDU 0.1254(10) A 2
H H23B 0.6432 1.1436 0.5247 0.038 Uiso calc PR 0.1254(10) A 2
C C24A 0.4813(10) 1.2138(10) 0.4716(6) 0.031(2) Uiso d PDU 0.1254(10) A 2
H H24B 0.4797 1.2445 0.4300 0.037 Uiso calc PR 0.1254(10) A 2
C C25A 0.3878(9) 1.2287(11) 0.4753(6) 0.034(2) Uiso d PDU 0.1254(10) A 2
H H25B 0.3217 1.2679 0.4352 0.041 Uiso calc PR 0.1254(10) A 2
C C26A 0.3840(8) 1.1899(9) 0.5342(5) 0.0336(18) Uiso d PDU 0.1254(10) A 2
H H26B 0.3176 1.2041 0.5351 0.040 Uiso calc PR 0.1254(10) A 2
C C27A 0.4813(8) 1.1283(8) 0.5935(5) 0.0260(16) Uiso d PDU 0.1254(10) A 2
C C28A 0.4785(7) 1.0841(8) 0.6611(4) 0.0280(16) Uiso d PDU 0.1254(10) A 2
C C29A 1.1849(10) 0.5735(12) 1.0420(6) 0.045(2) Uiso d PDU 0.1254(10) A 2
H H29D 1.1801 0.4830 1.0398 0.068 Uiso calc PR 0.1254(10) A 2
H H29E 1.2075 0.6015 1.0913 0.068 Uiso calc PR 0.1254(10) A 2
H H29F 1.2424 0.6009 1.0322 0.068 Uiso calc PR 0.1254(10) A 2
C C30A 1.0507(12) 0.4649(12) 0.8946(8) 0.049(3) Uiso d PDU 0.1254(10) A 2
H H30D 0.9984 0.4397 0.8429 0.074 Uiso calc PR 0.1254(10) A 2
H H30E 1.0595 0.3967 0.9271 0.074 Uiso calc PR 0.1254(10) A 2
H H30F 1.1260 0.4859 0.9038 0.074 Uiso calc PR 0.1254(10) A 2
C C31A 0.1392(18) 0.918(2) 0.8814(12) 0.069(3) Uiso d PDU 0.1254(10) A 2
H H31D 0.0589 0.9452 0.8504 0.103 Uiso calc PR 0.1254(10) A 2
H H31E 0.1874 0.9862 0.9131 0.103 Uiso calc PR 0.1254(10) A 2
H H31F 0.1450 0.8482 0.9123 0.103 Uiso calc PR 0.1254(10) A 2
C C32A 0.0079(13) 0.7464(19) 0.7496(11) 0.069(3) Uiso d PDU 0.1254(10) A 2
H H32D -0.0198 0.6832 0.7109 0.103 Uiso calc PR 0.1254(10) A 2
H H32E -0.0482 0.8140 0.7320 0.103 Uiso calc PR 0.1254(10) A 2
H H32F 0.0177 0.7096 0.7941 0.103 Uiso calc PR 0.1254(10) A 2

loop_
_atom_site_aniso_label
_atom_site_aniso_U_11
_atom_site_aniso_U_22
_atom_site_aniso_U_33
_atom_site_aniso_U_12
_atom_site_aniso_U_13
_atom_site_aniso_U_23
C10 0.0265(4) 0.0190(4) 0.0206(4) -0.0010(3) 0.0121(3) -0.0029(3)
O1 0.0225(3) 0.0216(3) 0.0249(4) 0.0024(3) 0.0124(3) -0.0007(3)
O2 0.0399(5) 0.0251(4) 0.0264(4) 0.0006(3) 0.0226(4) -0.0008(3)
O3 0.0280(4) 0.0259(4) 0.0247(4) 0.0035(3) 0.0148(3) 0.0055(3)
O4 0.0241(3) 0.0214(3) 0.0183(3) -0.0005(3) 0.0092(3) -0.0027(3)
O5 0.0281(5) 0.0508(6) 0.0222(4) 0.0020(5) 0.0075(4) -0.0132(4)
O6 0.0255(5) 0.0213(4) 0.0227(4) -0.0005(4) 0.0127(4) -0.0021(3)
O7 0.0363(5) 0.0322(4) 0.0256(4) -0.0021(4) 0.0160(4) -0.0099(3)
O8 0.0274(5) 0.0360(5) 0.0387(5) 0.0038(4) 0.0195(4) 0.0097(4)
C1 0.0222(5) 0.0185(5) 0.0200(5) 0.0017(4) 0.0120(4) 0.0006(4)
C2 0.0212(5) 0.0253(5) 0.0264(5) 0.0021(4) 0.0141(4) 0.0057(4)
C3 0.0252(5) 0.0252(5) 0.0420(7) 0.0033(4) 0.0200(5) 0.0071(5)
C4 0.0227(5) 0.0330(6) 0.0440(7) 0.0055(5) 0.0193(5) 0.0176(5)
C5 0.0220(6) 0.0513(9) 0.0322(7) 0.0034(6) 0.0143(5) 0.0169(7)
C6 0.0239(5) 0.0516(8) 0.0214(5) 0.0034(5) 0.0105(4) 0.0078(5)
C7 0.0230(5) 0.0330(6) 0.0187(5) 0.0021(5) 0.0109(4) 0.0027(5)
C8 0.0237(5) 0.0328(5) 0.0179(4) -0.0009(4) 0.0100(4) -0.0028(4)
C9 0.0226(4) 0.0215(4) 0.0166(4) -0.0008(4) 0.0092(4) -0.0019(3)
C11 0.0277(5) 0.0185(4) 0.0196(4) 0.0019(4) 0.0130(4) -0.0002(4)
C12 0.0262(5) 0.0176(4) 0.0204(4) 0.0027(4) 0.0126(4) 0.0024(3)
C13 0.0315(6) 0.0195(5) 0.0228(6) 0.0031(4) 0.0170(5) 0.0041(5)
C14 0.0336(6) 0.0278(5) 0.0293(5) 0.0000(5) 0.0184(5) 0.0055(4)
C15 0.0343(8) 0.0415(8) 0.0367(8) -0.0054(7) 0.0208(7) 0.0075(6)
C16 0.0487(9) 0.0403(9) 0.0430(10) 0.0034(6) 0.0350(8) 0.0108(7)
C17 0.0514(8) 0.0311(6) 0.0366(6) 0.0029(5) 0.0331(6) 0.0051(5)
C18 0.0370(6) 0.0225(5) 0.0282(5) 0.0031(4) 0.0216(5) 0.0056(4)
C19 0.0320(6) 0.0211(5) 0.0239(5) 0.0022(4) 0.0167(5) -0.0001(4)
C20 0.0261(6) 0.0162(4) 0.0207(5) -0.0018(4) 0.0135(4) -0.0015(3)
C21 0.0278(5) 0.0199(4) 0.0225(5) 0.0008(4) 0.0149(4) 0.0011(4)
C22 0.0292(5) 0.0172(4) 0.0235(5) -0.0019(4) 0.0148(5) -0.0006(4)
C23 0.0356(6) 0.0241(5) 0.0255(6) -0.0017(4) 0.0168(5) 0.0017(4)
C24 0.0425(8) 0.0246(5) 0.0265(5) -0.0021(5) 0.0197(6) 0.0024(4)
C25 0.0476(8) 0.0288(6) 0.0322(6) -0.0037(5) 0.0279(6) 0.0014(5)
C26 0.0361(6) 0.0256(5) 0.0320(6) -0.0019(5) 0.0225(5) -0.0005(5)
C27 0.0295(6) 0.0175(5) 0.0251(5) -0.0033(4) 0.0169(5) -0.0016(4)
C28 0.0267(5) 0.0191(4) 0.0260(5) -0.0017(4) 0.0154(4) -0.0004(4)
C29 0.0316(7) 0.0426(8) 0.0702(11) 0.0122(6) 0.0260(8) 0.0186(8)
C30 0.0261(6) 0.0766(13) 0.0359(7) 0.0093(7) 0.0112(5) 0.0214(8)
C31 0.0491(10) 0.0669(12) 0.0586(10) -0.0142(9) 0.0367(9) 0.0017(9)
C32 0.0690(14) 0.0621(13) 0.0694(13) -0.0066(10) 0.0575(12) 0.0031(10)

loop_
_atom_type_symbol
_atom_type_description
_atom_type_scat_dispersion_real
_atom_type_scat_dispersion_imag
_atom_type_scat_source
C C 0.0033 0.0016 'International Tables Vol C Tables 4.2.6.8 and 6.1.1.4'
H H 0.0000 0.0000 'International Tables Vol C Tables 4.2.6.8 and 6.1.1.4'
O O 0.0106 0.0060 'International Tables Vol C Tables 4.2.6.8 and 6.1.1.4'

loop_
_geom_angle_atom_site_label_1
_geom_angle_atom_site_label_2
_geom_angle_atom_site_label_3
_geom_angle_site_symmetry_1
_geom_angle_site_symmetry_3
_geom_angle
_geom_angle_publ_flag
C20A C10 C11 . . 134.2(4) ?
C20A C10 C9 . . 98.4(4) ?
C11 C10 C9 . . 112.09(8) ?
C11 C10 C20 . . 114.64(9) ?
C9 C10 C20 . . 114.40(8) ?
C20A C10 C9A . . 118.3(5) ?
C11 C10 C9A . . 102.4(3) ?
C20 C10 C9A . . 136.9(3) ?
C20A C10 C11A . . 117.7(5) ?
C9 C10 C11A . . 103.2(3) ?
C20 C10 C11A . . 100.9(3) ?
C9A C10 C11A . . 104.4(4) ?
C20A C10 H10A . . 99.2 ?
C11 C10 H10A . . 103.1 ?
C9 C10 H10A . . 107.0 ?
C20 C10 H10A . . 104.3 ?
C9A C10 H10A . . 87.1 ?
C11A C10 H10A . . 127.4 ?
C1 O1 C2 . . 120.41(9) ?
C19 O2 C18 . . 121.04(9) ?
C21 O3 C22 . . 117.95(10) ?
C8 O5 H5A . . 109.5 ?
C12 O6 H6B . . 109.5 ?
O4 C1 O1 . . 115.57(10) ?
O4 C1 C9 . . 124.92(12) ?
O1 C1 C9 . . 119.51(10) ?
O1 C2 C3 . . 116.57(11) ?
O1 C2 C7 . . 121.53(10) ?
C3 C2 C7 . . 121.88(11) ?
C4 C3 C2 . . 119.20(14) ?
C4 C3 H3A . . 120.4 ?
C2 C3 H3A . . 120.4 ?
C3 C4 C5 . . 120.82(15) ?
C3 C4 C29 . . 119.16(17) ?
C5 C4 C29 . . 120.01(16) ?
C6 C5 C4 . . 118.28(14) ?
C6 C5 C30 . . 120.05(18) ?
C4 C5 C30 . . 121.66(19) ?
C5 C6 C7 . . 121.72(14) ?
C5 C6 H6A . . 119.1 ?
C7 C6 H6A . . 119.1 ?
C2 C7 C6 . . 118.09(12) ?
C2 C7 C8 . . 118.20(11) ?
C6 C7 C8 . . 123.69(14) ?
O5 C8 C9 . . 124.82(11) ?
O5 C8 C7 . . 115.36(11) ?
C9 C8 C7 . . 119.81(11) ?
C8 C9 C1 . . 119.81(11) ?
C8 C9 C10 . . 121.20(10) ?
C1 C9 C10 . . 118.95(9) ?
C12 C11 C19 . . 119.07(11) ?
C12 C11 C10 . . 125.27(9) ?
C19 C11 C10 . . 115.44(10) ?
O6 C12 C11 . . 124.86(11) ?
O6 C12 C13 . . 114.82(11) ?
C11 C12 C13 . . 120.27(11) ?
C14 C13 C18 . . 118.25(12) ?
C14 C13 C12 . . 124.36(14) ?
C18 C13 C12 . . 117.38(12) ?
C15 C14 C13 . . 120.78(14) ?
C15 C14 H14A . . 119.6 ?
C13 C14 H14A . . 119.6 ?
C14 C15 C16 . . 119.57(16) ?
C14 C15 C31 . . 118.35(16) ?
C16 C15 C31 . . 122.05(15) ?
C17 C16 C15 . . 120.19(16) ?
C17 C16 C32 . . 120.3(2) ?
C15 C16 C32 . . 119.47(19) ?
C16 C17 C18 . . 119.65(15) ?
C16 C17 H17A . . 120.2 ?
C18 C17 H17A . . 120.2 ?
O2 C18 C17 . . 116.80(11) ?
O2 C18 C13 . . 121.68(11) ?
C17 C18 C13 . . 121.49(13) ?
O7 C19 O2 . . 116.02(10) ?
O7 C19 C11 . . 124.61(13) ?
O2 C19 C11 . . 119.35(11) ?
C21 C20 C28 . . 118.97(10) ?
C21 C20 C10 . . 121.06(10) ?
C28 C20 C10 . . 119.56(11) ?
C20 C21 O3 . . 126.09(11) ?
C20 C21 H21A . . 117.0 ?
O3 C21 H21A . . 117.0 ?
O3 C22 C27 . . 121.94(11) ?
O3 C22 C23 . . 115.90(12) ?
C27 C22 C23 . . 122.16(12) ?
C24 C23 C22 . . 118.10(13) ?
C24 C23 H23A . . 121.0 ?
C22 C23 H23A . . 121.0 ?
C23 C24 C25 . . 121.06(12) ?
C23 C24 H24A . . 119.5 ?
C25 C24 H24A . . 119.5 ?
C26 C25 C24 . . 120.13(12) ?
C26 C25 H25A . . 119.9 ?
C24 C25 H25A . . 119.9 ?
C25 C26 C27 . . 120.16(13) ?
C25 C26 H26A . . 119.9 ?
C27 C26 H26A . . 119.9 ?
C22 C27 C26 . . 118.39(11) ?
C22 C27 C28 . . 120.52(12) ?
C26 C27 C28 . . 121.09(13) ?
O8 C28 C20 . . 122.95(11) ?
O8 C28 C27 . . 122.52(11) ?
C20 C28 C27 . . 114.52(11) ?
C1A O1A C2A . . 121.8(8) ?
C19A O2A C18A . . 119.1(8) ?
C21A O3A C22A . . 116.9(8) ?
C8A O5A H5AA . . 109.5 ?
C12A O6A H6AB . . 109.5 ?
O4A C1A O1A . . 118.8(10) ?
O4A C1A C9A . . 124.4(10) ?
O1A C1A C9A . . 116.5(9) ?
C7A C2A C3A . . 120.7(8) ?
C7A C2A O1A . . 123.8(8) ?
C3A C2A O1A . . 115.6(8) ?
C2A C3A C4A . . 118.0(10) ?
C2A C3A H3AA . . 121.0 ?
C4A C3A H3AA . . 121.0 ?
C3A C4A C5A . . 121.7(12) ?
C3A C4A C29A . . 119.0(12) ?
C5A C4A C29A . . 119.3(12) ?
C4A C5A C6A . . 117.4(12) ?
C4A C5A C30A . . 118.3(12) ?
C6A C5A C30A . . 124.2(13) ?
C7A C6A C5A . . 120.5(9) ?
C7A C6A H6AA . . 119.7 ?
C5A C6A H6AA . . 119.7 ?
C6A C7A C2A . . 121.7(7) ?
C6A C7A C8A . . 124.3(8) ?
C2A C7A C8A . . 113.9(7) ?
O5A C8A C9A . . 125.2(8) ?
O5A C8A C7A . . 112.2(7) ?
C9A C8A C7A . . 122.6(7) ?
C8A C9A C1A . . 121.4(8) ?
C8A C9A C10 . . 124.2(7) ?
C1A C9A C10 . . 114.1(7) ?
C12A C11A C19A . . 122.1(8) ?
C12A C11A C10 . . 123.4(7) ?
C19A C11A C10 . . 114.4(7) ?
O6A C12A C11A . . 127.8(9) ?
O6A C12A C13A . . 111.0(8) ?
C11A C12A C13A . . 121.2(8) ?
C14A C13A C18A . . 117.6(9) ?
C14A C13A C12A . . 127.1(9) ?
C18A C13A C12A . . 115.1(8) ?
C13A C14A C15A . . 117.9(10) ?
C13A C14A H14B . . 121.1 ?
C15A C14A H14B . . 121.1 ?
C16A C15A C14A . . 120.9(11) ?
C16A C15A C31A . . 127.6(13) ?
C14A C15A C31A . . 111.5(12) ?
C17A C16A C15A . . 120.3(10) ?
C17A C16A C32A . . 124.7(11) ?
C15A C16A C32A . . 115.0(11) ?
C16A C17A C18A . . 119.6(10) ?
C16A C17A H17B . . 120.2 ?
C18A C17A H17B . . 120.2 ?
O2A C18A C13A . . 123.7(8) ?
O2A C18A C17A . . 112.6(8) ?
C13A C18A C17A . . 123.7(9) ?
O7A C19A O2A . . 116.3(9) ?
O7A C19A C11A . . 125.3(9) ?
O2A C19A C11A . . 118.3(9) ?
C21A C20A C28A . . 119.5(9) ?
C21A C20A C10 . . 121.8(8) ?
C28A C20A C10 . . 118.1(7) ?
O3A C21A C20A . . 128.4(9) ?
O3A C21A H21B . . 115.8 ?
C20A C21A H21B . . 115.8 ?
C27A C22A O3A . . 120.5(8) ?
C27A C22A C23A . . 121.4(8) ?
O3A C22A C23A . . 118.1(8) ?
C24A C23A C22A . . 117.8(9) ?
C24A C23A H23B . . 121.1 ?
C22A C23A H23B . . 121.1 ?
C25A C24A C23A . . 120.6(9) ?
C25A C24A H24B . . 119.7 ?
C23A C24A H24B . . 119.7 ?
C24A C25A C26A . . 123.4(10) ?
C24A C25A H25B . . 118.3 ?
C26A C25A H25B . . 118.3 ?
C25A C26A C27A . . 118.7(9) ?
C25A C26A H26B . . 120.7 ?
C27A C26A H26B . . 120.7 ?
C22A C27A C26A . . 118.1(8) ?
C22A C27A C28A . . 122.6(8) ?
C26A C27A C28A . . 119.3(8) ?
O8A C28A C20A . . 124.8(8) ?
O8A C28A C27A . . 123.3(7) ?
C20A C28A C27A . . 111.9(7) ?
C4A C29A H29D . . 109.5 ?
C4A C29A H29E . . 109.5 ?
H29D C29A H29E . . 109.5 ?
C4A C29A H29F . . 109.5 ?
H29D C29A H29F . . 109.5 ?
H29E C29A H29F . . 109.5 ?
C5A C30A H30D . . 109.5 ?
C5A C30A H30E . . 109.5 ?
H30D C30A H30E . . 109.5 ?
C5A C30A H30F . . 109.5 ?
H30D C30A H30F . . 109.5 ?
H30E C30A H30F . . 109.5 ?
C15A C31A H31D . . 109.5 ?
C15A C31A H31E . . 109.5 ?
H31D C31A H31E . . 109.5 ?
C15A C31A H31F . . 109.5 ?
H31D C31A H31F . . 109.5 ?
H31E C31A H31F . . 109.5 ?
C16A C32A H32D . . 109.5 ?
C16A C32A H32E . . 109.5 ?
H32D C32A H32E . . 109.5 ?
C16A C32A H32F . . 109.5 ?
H32D C32A H32F . . 109.5 ?
H32E C32A H32F . . 109.5 ?

loop_
_geom_bond_atom_site_label_1
_geom_bond_atom_site_label_2
_geom_bond_site_symmetry_2
_geom_bond_distance
_geom_bond_publ_flag
C10 C20A . 1.434(10) ?
C10 C11 . 1.5069(15) ?
C10 C9 . 1.5144(14) ?
C10 C20 . 1.5355(14) ?
C10 C9A . 1.594(8) ?
C10 C11A . 1.631(9) ?
C10 H10A . 0.9621 ?
O1 C1 . 1.3626(15) ?
O1 C2 . 1.3774(14) ?
O2 C19 . 1.3612(15) ?
O2 C18 . 1.3718(16) ?
O3 C21 . 1.3489(13) ?
O3 C22 . 1.3698(14) ?
O4 C1 . 1.2270(14) ?
O5 C8 . 1.3345(15) ?
O5 H5A . 0.8200 ?
O6 C12 . 1.3320(13) ?
O6 H6B . 0.8200 ?
O7 C19 . 1.2235(16) ?
O8 C28 . 1.2309(15) ?
C1 C9 . 1.4312(16) ?
C2 C3 . 1.3865(16) ?
C2 C7 . 1.3876(18) ?
C3 C4 . 1.386(2) ?
C3 H3A . 0.9300 ?
C4 C5 . 1.411(2) ?
C4 C29 . 1.514(2) ?
C5 C6 . 1.390(3) ?
C5 C30 . 1.498(2) ?
C6 C7 . 1.4015(17) ?
C6 H6A . 0.9300 ?
C7 C8 . 1.4358(17) ?
C8 C9 . 1.3651(14) ?
C11 C12 . 1.3688(16) ?
C11 C19 . 1.4435(16) ?
C12 C13 . 1.4446(17) ?
C13 C14 . 1.3945(19) ?
C13 C18 . 1.3962(19) ?
C14 C15 . 1.387(2) ?
C14 H14A . 0.9300 ?
C15 C16 . 1.407(3) ?
C15 C31 . 1.522(3) ?
C16 C17 . 1.371(3) ?
C16 C32 . 1.509(2) ?
C17 C18 . 1.3870(18) ?
C17 H17A . 0.9300 ?
C20 C21 . 1.3472(18) ?
C20 C28 . 1.4644(16) ?
C21 H21A . 0.9300 ?
C22 C27 . 1.3823(19) ?
C22 C23 . 1.3995(18) ?
C23 C24 . 1.3800(19) ?
C23 H23A . 0.9300 ?
C24 C25 . 1.389(2) ?
C24 H24A . 0.9300 ?
C25 C26 . 1.3828(18) ?
C25 H25A . 0.9300 ?
C26 C27 . 1.4042(18) ?
C26 H26A . 0.9300 ?
C27 C28 . 1.4741(16) ?
C29 H29A . 0.9600 ?
C29 H29B . 0.9600 ?
C29 H29C . 0.9600 ?
C30 H30A . 0.9600 ?
C30 H30B . 0.9600 ?
C30 H30C . 0.9600 ?
C31 H31A . 0.9600 ?
C31 H31B . 0.9600 ?
C31 H31C . 0.9600 ?
C32 H32A . 0.9600 ?
C32 H32B . 0.9600 ?
C32 H32C . 0.9600 ?
O1A C1A . 1.334(11) ?
O1A C2A . 1.410(10) ?
O2A C19A . 1.356(11) ?
O2A C18A . 1.398(11) ?
O3A C21A . 1.342(10) ?
O3A C22A . 1.378(10) ?
O4A C1A . 1.224(12) ?
O5A C8A . 1.320(9) ?
O5A H5AA . 0.8200 ?
O6A C12A . 1.292(10) ?
O6A H6AB . 0.8200 ?
O7A C19A . 1.231(11) ?
O8A C28A . 1.254(10) ?
C1A C9A . 1.472(12) ?
C2A C7A . 1.378(10) ?
C2A C3A . 1.389(11) ?
C3A C4A . 1.390(14) ?
C3A H3AA . 0.9300 ?
C4A C5A . 1.408(15) ?
C4A C29A . 1.518(14) ?
C5A C6A . 1.416(14) ?
C5A C30A . 1.482(15) ?
C6A C7A . 1.338(10) ?
C6A H6AA . 0.9300 ?
C7A C8A . 1.459(10) ?
C8A C9A . 1.324(10) ?
C11A C12A . 1.327(10) ?
C11A C19A . 1.436(12) ?
C12A C13A . 1.429(11) ?
C13A C14A . 1.383(12) ?
C13A C18A . 1.401(11) ?
C14A C15A . 1.485(14) ?
C14A H14B . 0.9300 ?
C15A C16A . 1.383(13) ?
C15A C31A . 1.548(15) ?
C16A C17A . 1.336(12) ?
C16A C32A . 1.507(14) ?
C17A C18A . 1.406(12) ?
C17A H17B . 0.9300 ?
C20A C21A . 1.344(12) ?
C20A C28A . 1.432(11) ?
C21A H21B . 0.9300 ?
C22A C27A . 1.366(11) ?
C22A C23A . 1.406(12) ?
C23A C24A . 1.342(12) ?
C23A H23B . 0.9300 ?
C24A C25A . 1.330(12) ?
C24A H24B . 0.9300 ?
C25A C26A . 1.343(12) ?
C25A H25B . 0.9300 ?
C26A C27A . 1.390(11) ?
C26A H26B . 0.9300 ?
C27A C28A . 1.530(10) ?
C29A H29D . 0.9600 ?
C29A H29E . 0.9600 ?
C29A H29F . 0.9600 ?
C30A H30D . 0.9600 ?
C30A H30E . 0.9600 ?
C30A H30F . 0.9600 ?
C31A H31D . 0.9600 ?
C31A H31E . 0.9600 ?
C31A H31F . 0.9600 ?
C32A H32D . 0.9600 ?
C32A H32E . 0.9600 ?
C32A H32F . 0.9600 ?

loop_
_geom_hbond_atom_site_label_D
_geom_hbond_atom_site_label_H
_geom_hbond_atom_site_label_A
_geom_hbond_site_symmetry_A
_geom_hbond_distance_DH
_geom_hbond_distance_HA
_geom_hbond_distance_DA
_geom_hbond_angle_DHA
_geom_hbond_publ_flag
O5 H5A O7 . 0.82 1.83 2.6464(19) 174 y
O6 H6B O4 . 0.82 1.80 2.6141(18) 172 y
C3 H3A Cg1 2_646 0.93 2.91 3.7691(16) 155 y
C32 H32B Cg2 1_455 0.96 2.70 3.499(3) 140 y
C29A H29D Cg3 3_767 0.96 2.91 3.591(15) 128 y

loop_
_geom_torsion_atom_site_label_1
_geom_torsion_atom_site_label_2
_geom_torsion_atom_site_label_3
_geom_torsion_atom_site_label_4
_geom_torsion_site_symmetry_1
_geom_torsion_site_symmetry_2
_geom_torsion_site_symmetry_3
_geom_torsion_site_symmetry_4
_geom_torsion
_geom_torsion_publ_flag
C2 O1 C1 O4 . . . . -171.66(9) ?
C2 O1 C1 C9 . . . . 8.03(15) ?
C1 O1 C2 C3 . . . . 177.31(10) ?
C1 O1 C2 C7 . . . . -1.20(16) ?
O1 C2 C3 C4 . . . . -177.41(10) ?
C7 C2 C3 C4 . . . . 1.09(18) ?
C2 C3 C4 C5 . . . . -1.08(19) ?
C2 C3 C4 C29 . . . . -179.88(12) ?
C3 C4 C5 C6 . . . . 0.3(2) ?
C29 C4 C5 C6 . . . . 179.14(14) ?
C3 C4 C5 C30 . . . . -178.39(14) ?
C29 C4 C5 C30 . . . . 0.4(2) ?
C4 C5 C6 C7 . . . . 0.4(2) ?
C30 C5 C6 C7 . . . . 179.16(13) ?
O1 C2 C7 C6 . . . . 178.06(11) ?
C3 C2 C7 C6 . . . . -0.36(18) ?
O1 C2 C7 C8 . . . . -3.57(17) ?
C3 C2 C7 C8 . . . . 178.00(11) ?
C5 C6 C7 C2 . . . . -0.4(2) ?
C5 C6 C7 C8 . . . . -178.66(13) ?
C2 C7 C8 O5 . . . . -177.72(11) ?
C6 C7 C8 O5 . . . . 0.55(18) ?
C2 C7 C8 C9 . . . . 1.32(17) ?
C6 C7 C8 C9 . . . . 179.59(12) ?
O5 C8 C9 C1 . . . . -175.66(12) ?
C7 C8 C9 C1 . . . . 5.39(17) ?
O5 C8 C9 C10 . . . . 1.90(18) ?
C7 C8 C9 C10 . . . . -177.05(10) ?
O4 C1 C9 C8 . . . . 169.48(11) ?
O1 C1 C9 C8 . . . . -10.18(16) ?
O4 C1 C9 C10 . . . . -8.13(17) ?
O1 C1 C9 C10 . . . . 172.21(9) ?
C20A C10 C9 C8 . . . . 128.7(5) ?
C11 C10 C9 C8 . . . . -86.11(12) ?
C20 C10 C9 C8 . . . . 141.18(11) ?
C9A C10 C9 C8 . . . . -14.2(6) ?
C11A C10 C9 C8 . . . . -110.2(3) ?
C20A C10 C9 C1 . . . . -53.7(5) ?
C11 C10 C9 C1 . . . . 91.47(11) ?
C20 C10 C9 C1 . . . . -41.24(13) ?
C9A C10 C9 C1 . . . . 163.3(6) ?
C11A C10 C9 C1 . . . . 67.4(3) ?
C20A C10 C11 C12 . . . . 50.1(7) ?
C9 C10 C11 C12 . . . . -77.94(13) ?
C20 C10 C11 C12 . . . . 54.65(13) ?
C9A C10 C11 C12 . . . . -102.8(3) ?
C11A C10 C11 C12 . . . . -5.1(7) ?
C20A C10 C11 C19 . . . . -135.3(6) ?
C9 C10 C11 C19 . . . . 96.63(11) ?
C20 C10 C11 C19 . . . . -130.78(10) ?
C9A C10 C11 C19 . . . . 71.8(3) ?
C11A C10 C11 C19 . . . . 169.4(8) ?
C19 C11 C12 O6 . . . . -171.62(10) ?
C10 C11 C12 O6 . . . . 2.77(17) ?
C19 C11 C12 C13 . . . . 11.37(15) ?
C10 C11 C12 C13 . . . . -174.24(10) ?
O6 C12 C13 C14 . . . . -1.77(17) ?
C11 C12 C13 C14 . . . . 175.53(11) ?
O6 C12 C13 C18 . . . . 179.45(10) ?
C11 C12 C13 C18 . . . . -3.26(16) ?
C18 C13 C14 C15 . . . . 1.59(19) ?
C12 C13 C14 C15 . . . . -177.19(12) ?
C13 C14 C15 C16 . . . . 0.9(2) ?
C13 C14 C15 C31 . . . . -176.94(14) ?
C14 C15 C16 C17 . . . . -2.6(3) ?
C31 C15 C16 C17 . . . . 175.13(17) ?
C14 C15 C16 C32 . . . . 178.38(17) ?
C31 C15 C16 C32 . . . . -3.9(3) ?
C15 C16 C17 C18 . . . . 1.8(2) ?
C32 C16 C17 C18 . . . . -179.22(16) ?
C19 O2 C18 C17 . . . . -176.24(11) ?
C19 O2 C18 C13 . . . . 5.45(16) ?
C16 C17 C18 O2 . . . . -177.54(14) ?
C16 C17 C18 C13 . . . . 0.8(2) ?
C14 C13 C18 O2 . . . . 175.78(11) ?
C12 C13 C18 O2 . . . . -5.36(17) ?
C14 C13 C18 C17 . . . . -2.45(18) ?
C12 C13 C18 C17 . . . . 176.41(11) ?
C18 O2 C19 O7 . . . . -175.43(10) ?
C18 O2 C19 C11 . . . . 2.96(15) ?
C12 C11 C19 O7 . . . . 166.87(11) ?
C10 C11 C19 O7 . . . . -8.06(16) ?
C12 C11 C19 O2 . . . . -11.37(16) ?
C10 C11 C19 O2 . . . . 173.71(9) ?
C20A C10 C20 C21 . . . . -176.1(14) ?
C11 C10 C20 C21 . . . . 13.43(14) ?
C9 C10 C20 C21 . . . . 144.92(10) ?
C9A C10 C20 C21 . . . . 160.2(4) ?
C11A C10 C20 C21 . . . . 34.9(3) ?
C20A C10 C20 C28 . . . . -3.5(14) ?
C11 C10 C20 C28 . . . . -173.96(9) ?
C9 C10 C20 C28 . . . . -42.48(13) ?
C9A C10 C20 C28 . . . . -27.2(4) ?
C11A C10 C20 C28 . . . . -152.5(3) ?
C28 C20 C21 O3 . . . . 0.20(17) ?
C10 C20 C21 O3 . . . . 172.84(10) ?
C22 O3 C21 C20 . . . . -0.82(17) ?
C21 O3 C22 C27 . . . . 1.23(15) ?
C21 O3 C22 C23 . . . . -178.99(10) ?
O3 C22 C23 C24 . . . . -179.25(11) ?
C27 C22 C23 C24 . . . . 0.53(17) ?
C22 C23 C24 C25 . . . . -0.91(19) ?
C23 C24 C25 C26 . . . . 0.6(2) ?
C24 C25 C26 C27 . . . . 0.06(19) ?
O3 C22 C27 C26 . . . . 179.91(10) ?
C23 C22 C27 C26 . . . . 0.14(17) ?
O3 C22 C27 C28 . . . . -1.03(16) ?
C23 C22 C27 C28 . . . . 179.20(11) ?
C25 C26 C27 C22 . . . . -0.44(18) ?
C25 C26 C27 C28 . . . . -179.50(11) ?
C21 C20 C28 O8 . . . . 178.56(11) ?
C10 C20 C28 O8 . . . . 5.80(16) ?
C21 C20 C28 C27 . . . . 0.04(15) ?
C10 C20 C28 C27 . . . . -172.72(9) ?
C22 C27 C28 O8 . . . . -178.16(11) ?
C26 C27 C28 O8 . . . . 0.88(18) ?
C22 C27 C28 C20 . . . . 0.37(15) ?
C26 C27 C28 C20 . . . . 179.41(10) ?
C2A O1A C1A O4A . . . . 172.7(7) ?
C2A O1A C1A C9A . . . . -1.2(2) ?
C1A O1A C2A C7A . . . . -0.4(3) ?
C1A O1A C2A C3A . . . . 179.6(3) ?
C7A C2A C3A C4A . . . . -0.2(7) ?
O1A C2A C3A C4A . . . . 179.8(4) ?
C2A C3A C4A C5A . . . . 0.5(8) ?
C2A C3A C4A C29A . . . . 178.4(8) ?
C3A C4A C5A C6A . . . . -0.8(9) ?
C29A C4A C5A C6A . . . . -178.7(9) ?
C3A C4A C5A C30A . . . . -179.5(10) ?
C29A C4A C5A C30A . . . . 2.6(12) ?
C4A C5A C6A C7A . . . . 0.9(8) ?
C30A C5A C6A C7A . . . . 179.5(10) ?
C5A C6A C7A C2A . . . . -0.6(8) ?
C5A C6A C7A C8A . . . . 179.2(5) ?
C3A C2A C7A C6A . . . . 0.3(6) ?
O1A C2A C7A C6A . . . . -179.8(4) ?
C3A C2A C7A C8A . . . . -179.6(4) ?
O1A C2A C7A C8A . . . . 0.4(5) ?
C6A C7A C8A O5A . . . . 2.7(8) ?
C2A C7A C8A O5A . . . . -177.5(6) ?
C6A C7A C8A C9A . . . . -178.4(5) ?
C2A C7A C8A C9A . . . . 1.4(7) ?
O5A C8A C9A C1A . . . . 175.6(6) ?
C7A C8A C9A C1A . . . . -3.1(8) ?
O5A C8A C9A C10 . . . . -10.5(9) ?
C7A C8A C9A C10 . . . . 170.8(5) ?
O4A C1A C9A C8A . . . . -170.6(8) ?
O1A C1A C9A C8A . . . . 3.0(6) ?
O4A C1A C9A C10 . . . . 15.0(8) ?
O1A C1A C9A C10 . . . . -171.5(4) ?
C20A C10 C9A C8A . . . . -45.1(8) ?
C11 C10 C9A C8A . . . . 113.1(5) ?
C9 C10 C9A C8A . . . . -2.5(4) ?
C20 C10 C9A C8A . . . . -36.2(7) ?
C11A C10 C9A C8A . . . . 88.0(6) ?
C20A C10 C9A C1A . . . . 129.2(6) ?
C11 C10 C9A C1A . . . . -72.6(4) ?
C9 C10 C9A C1A . . . . 171.8(8) ?
C20 C10 C9A C1A . . . . 138.1(4) ?
C11A C10 C9A C1A . . . . -97.7(5) ?
C20A C10 C11A C12A . . . . -137.7(9) ?
C11 C10 C11A C12A . . . . 0.6(5) ?
C9 C10 C11A C12A . . . . 115.2(8) ?
C20 C10 C11A C12A . . . . -126.3(8) ?
C9A C10 C11A C12A . . . . 88.9(9) ?
C20A C10 C11A C19A . . . . 39.3(10) ?
C11 C10 C11A C19A . . . . 177.6(14) ?
C9 C10 C11A C19A . . . . -67.8(8) ?
C20 C10 C11A C19A . . . . 50.7(8) ?
C9A C10 C11A C19A . . . . -94.1(9) ?
C19A C11A C12A O6A . . . . 172.9(11) ?
C10 C11A C12A O6A . . . . -10.3(16) ?
C19A C11A C12A C13A . . . . -6.7(16) ?
C10 C11A C12A C13A . . . . 170.1(8) ?
O6A C12A C13A C14A . . . . 5.4(17) ?
C11A C12A C13A C14A . . . . -174.9(11) ?
O6A C12A C13A C18A . . . . -178.5(10) ?
C11A C12A C13A C18A . . . . 1.2(16) ?
C18A C13A C14A C15A . . . . 0.7(19) ?
C12A C13A C14A C15A . . . . 176.7(14) ?
C13A C14A C15A C16A . . . . 1(2) ?
C13A C14A C15A C31A . . . . -179.5(15) ?
C14A C15A C16A C17A . . . . -2(3) ?
C31A C15A C16A C17A . . . . 178.3(18) ?
C14A C15A C16A C32A . . . . 178.1(15) ?
C31A C15A C16A C32A . . . . -1(3) ?
C15A C16A C17A C18A . . . . 2(2) ?
C32A C16A C17A C18A . . . . -178.6(13) ?
C19A O2A C18A C13A . . . . -5.1(16) ?
C19A O2A C18A C17A . . . . 177.1(11) ?
C14A C13A C18A O2A . . . . -178.7(10) ?
C12A C13A C18A O2A . . . . 4.7(16) ?
C14A C13A C18A C17A . . . . -1.2(18) ?
C12A C13A C18A C17A . . . . -177.7(11) ?
C16A C17A C18A O2A . . . . 177.8(10) ?
C16A C17A C18A C13A . . . . 0.0(19) ?
C18A O2A C19A O7A . . . . 176.3(10) ?
C18A O2A C19A C11A . . . . -0.4(16) ?
C12A C11A C19A O7A . . . . -170.1(12) ?
C10 C11A C19A O7A . . . . 12.9(17) ?
C12A C11A C19A O2A . . . . 6.3(17) ?
C10 C11A C19A O2A . . . . -170.7(9) ?
C11 C10 C20A C21A . . . . -166.5(7) ?
C9 C10 C20A C21A . . . . -34.0(11) ?
C20 C10 C20A C21A . . . . -179(2) ?
C9A C10 C20A C21A . . . . -16.8(13) ?
C11A C10 C20A C21A . . . . -143.8(9) ?
C11 C10 C20A C28A . . . . 22.7(13) ?
C9 C10 C20A C28A . . . . 155.2(8) ?
C20 C10 C20A C28A . . . . 10.5(7) ?
C9A C10 C20A C28A . . . . 172.3(7) ?
C11A C10 C20A C28A . . . . 45.3(11) ?
C22A O3A C21A C20A . . . . 1.7(16) ?
C28A C20A C21A O3A . . . . -3.0(18) ?
C10 C20A C21A O3A . . . . -173.7(9) ?
C21A O3A C22A C27A . . . . -0.5(13) ?
C21A O3A C22A C23A . . . . 179.2(9) ?
C27A C22A C23A C24A . . . . -0.2(15) ?
O3A C22A C23A C24A . . . . -179.9(9) ?
C22A C23A C24A C25A . . . . -0.7(16) ?
C23A C24A C25A C26A . . . . 1.6(18) ?
C24A C25A C26A C27A . . . . -1.7(17) ?
O3A C22A C27A C26A . . . . 179.9(9) ?
C23A C22A C27A C26A . . . . 0.1(14) ?
O3A C22A C27A C28A . . . . 0.9(14) ?
C23A C22A C27A C28A . . . . -178.8(9) ?
C25A C26A C27A C22A . . . . 0.8(14) ?
C25A C26A C27A C28A . . . . 179.7(9) ?
C21A C20A C28A O8A . . . . -177.6(10) ?
C10 C20A C28A O8A . . . . -6.6(15) ?
C21A C20A C28A C27A . . . . 2.9(14) ?
C10 C20A C28A C27A . . . . 173.9(8) ?
C22A C27A C28A O8A . . . . 178.4(9) ?
C26A C27A C28A O8A . . . . -0.5(14) ?
C22A C27A C28A C20A . . . . -2.1(13) ?
C26A C27A C28A C20A . . . . 179.0(9) ?
